data_7114245
loop_
_publ_author_name
'Xie, Jingli'
'Ren, Xiaoming'
'Song, You'
'Zhang, Wenwei'
'Liu, Wenlong'
'He, Cheng'
'Meng, Qingjin'

_publ_section_title
;
 Peculiar magnetic behavior in ion-pair complex
 [1-(4???-fluorobenzyl)pyridinium][Ni(mnt)2] (mnt2??? =
 maleonitriledithiolate)Electronic supplementary information (ESI)
 available: experimental details; crystal data, atomic coordinates, ORTEP
 view, side view of cation chain, ??M vs. T plot for 2. See
 http://www.rsc.org/suppdata/cc/b2/b205441h/
;
_journal_issue 20
_journal_name_full 'Chemical Communications'
_journal_page_first 2346
_journal_paper_doi 10.1039/b205441h
_journal_year 2002
_chemical_formula_sum 'C20 H11 F N5 Ni S4'
_chemical_formula_weight 527.29
_chemical_name_systematic
; 
? 
;
_space_group_IT_number 14
_symmetry_cell_setting monoclinic
_symmetry_space_group_name_Hall '-P 2ybc'
_symmetry_space_group_name_H-M 'P 1 21/c 1'
_atom_sites_solution_hydrogens geom
_atom_sites_solution_primary direct
_atom_sites_solution_secondary difmap
_audit_creation_method SHELXL-97
_cell_angle_alpha 90.00
_cell_angle_beta 101.74
_cell_angle_gamma 90.00
_cell_formula_units_Z 4
_cell_length_a 12.1500(4)
_cell_length_b 25.9523(6)
_cell_length_c 7.3397(3)
_cell_measurement_temperature 293(2)
_cell_measurement_theta_max 12
_cell_measurement_theta_min 6
_cell_volume 2265.94(13)
_computing_cell_refinement 'SMART (Siemens, 1996)'
_computing_data_collection 'SMART (Siemens, 1996)'
_computing_data_reduction SAINT
_computing_molecular_graphics SHELXTL
_computing_publication_material
;
'SHELXTL, PARST (Nardelli, 1995) and PLATON (Spek, 1990)'
;
_computing_structure_refinement 'SHELXL-97 (Sheldrick, 1997)'
_computing_structure_solution 'SHELXS-97 (Sheldrick, 1990)'
_diffrn_ambient_temperature 293(2)
_diffrn_measured_fraction_theta_full 0.998
_diffrn_measured_fraction_theta_max 0.998
_diffrn_measurement_device_type 'CCD area detector'
_diffrn_measurement_method '\w scans'
_diffrn_radiation_monochromator graphite
_diffrn_radiation_source 'fine-focus sealed tube'
_diffrn_radiation_type MoK\a
_diffrn_radiation_wavelength 0.71073
_diffrn_reflns_av_R_equivalents 0.0436
_diffrn_reflns_av_sigmaI/netI 0.0530
_diffrn_reflns_limit_h_max 12
_diffrn_reflns_limit_h_min -14
_diffrn_reflns_limit_k_max 30
_diffrn_reflns_limit_k_min -19
_diffrn_reflns_limit_l_max 8
_diffrn_reflns_limit_l_min -8
_diffrn_reflns_number 7854
_diffrn_reflns_theta_full 25.05
_diffrn_reflns_theta_max 25.05
_diffrn_reflns_theta_min 1.57
_exptl_absorpt_coefficient_mu 1.251
_exptl_absorpt_correction_T_max 0.883
_exptl_absorpt_correction_T_min 0.830
_exptl_absorpt_correction_type empirical
_exptl_absorpt_process_details 'SADABS (Sheldrick, 1996)'
_exptl_crystal_colour black
_exptl_crystal_density_diffrn 1.546
_exptl_crystal_density_method 'not measured'
_exptl_crystal_description needle
_exptl_crystal_F_000 1068
_exptl_crystal_size_max 0.15
_exptl_crystal_size_mid 0.10
_exptl_crystal_size_min 0.10
_refine_diff_density_max 0.879
_refine_diff_density_min -0.659
_refine_diff_density_rms 0.084
_refine_ls_extinction_coef 0.0021(5)
_refine_ls_extinction_expression Fc^*^=kFc[1+0.001xFc^2^\l^3^/sin(2\q)]^-1/4^
_refine_ls_extinction_method SHELXL
_refine_ls_goodness_of_fit_ref 1.046
_refine_ls_hydrogen_treatment mixed
_refine_ls_matrix_type full
_refine_ls_number_parameters 281
_refine_ls_number_reflns 4013
_refine_ls_number_restraints 0
_refine_ls_restrained_S_all 1.046
_refine_ls_R_factor_all 0.0994
_refine_ls_R_factor_gt 0.0619
_refine_ls_shift/su_max 0.001
_refine_ls_shift/su_mean 0.000
_refine_ls_structure_factor_coef Fsqd
_refine_ls_weighting_details 'calc w=1/[\s^2^(Fo^2^)+(0.0939P)^2^+1.0999P] where P=(Fo^2^+2Fc^2^)/3'
_refine_ls_weighting_scheme calc
_refine_ls_wR_factor_gt 0.1535
_refine_ls_wR_factor_ref 0.1804
_reflns_number_gt 2636
_reflns_number_total 4013
_reflns_threshold_expression >2sigma(I)
_cod_data_source_file b205441h.txt
_cod_data_source_block tmp1
_cod_depositor_comments
;
The following automatic conversions were performed:

'_symmetry_cell_setting' value 'Monoclinic' changed to 'monoclinic'
according to
/usr/data/users/saulius/automatic-downloads/retrospective/RSC/lib/dictionaries/cif_core.dic
dictionary named 'cif_core.dic' version 2.4.2 from 2011-04-26.

Automatic conversion script
Id: cif_fix_values 2281 2013-09-26 08:29:07Z andrius 
;
_cod_original_cell_volume 2265.95(13)
_cod_original_sg_symbol_H-M P2(1)/c
_cod_database_code 7114245

loop_
_symmetry_equiv_pos_as_xyz
'x, y, z'
'-x, y+1/2, -z+1/2'
'-x, -y, -z'
'x, -y-1/2, z-1/2'

loop_
_atom_site_label
_atom_site_type_symbol
_atom_site_fract_x
_atom_site_fract_y
_atom_site_fract_z
_atom_site_U_iso_or_equiv
_atom_site_adp_type
_atom_site_occupancy
_atom_site_symmetry_multiplicity
_atom_site_calc_flag
_atom_site_refinement_flags
Ni1 Ni 0.27209(5) 0.27888(2) 0.52337(10) 0.0563(3) Uani 1 1 d .
S2 S 0.38477(11) 0.21564(5) 0.6060(2) 0.0632(4) Uani 1 1 d .
S1 S 0.13383(11) 0.22822(5) 0.4207(2) 0.0638(4) Uani 1 1 d .
S3 S 0.16347(11) 0.34351(6) 0.4347(2) 0.0652(4) Uani 1 1 d .
S4 S 0.41268(12) 0.32772(6) 0.6287(2) 0.0669(4) Uani 1 1 d .
N1 N 0.0608(5) 0.0909(2) 0.3597(9) 0.1013(19) Uani 1 1 d .
N2 N 0.4001(5) 0.0745(2) 0.6003(8) 0.0991(18) Uani 1 1 d .
N3 N 0.1685(5) 0.4853(2) 0.3920(9) 0.104(2) Uani 1 1 d .
N4 N 0.5112(6) 0.4593(2) 0.6636(10) 0.114(2) Uani 1 1 d .
C1 C 0.1199(5) 0.1244(2) 0.4036(8) 0.0707(15) Uani 1 1 d .
C2 C 0.1917(4) 0.1683(2) 0.4572(7) 0.0582(13) Uani 1 1 d .
C3 C 0.3015(4) 0.1628(2) 0.5413(7) 0.0547(12) Uani 1 1 d .
C4 C 0.3552(5) 0.1135(2) 0.5717(8) 0.0703(15) Uani 1 1 d .
C5 C 0.2067(5) 0.4462(2) 0.4367(9) 0.0774(17) Uani 1 1 d .
C6 C 0.2519(5) 0.3956(2) 0.4894(7) 0.0600(13) Uani 1 1 d .
C7 C 0.3618(4) 0.3886(2) 0.5758(7) 0.0615(14) Uani 1 1 d .
C8 C 0.4410(5) 0.4295(2) 0.6241(9) 0.0803(18) Uani 1 1 d .
F1 F -0.2428(4) 0.32812(14) 0.9921(5) 0.1081(13) Uani 1 1 d .
C14 C -0.2278(5) 0.1124(2) 1.0485(8) 0.0806(18) Uani 1 1 d .
H14A H -0.1619 0.1030 1.1410 0.097 Uiso 1 1 calc R
H14B H -0.2936 0.1013 1.0938 0.097 Uiso 1 1 calc R
C15 C -0.2310(4) 0.1706(2) 1.0263(7) 0.0617(14) Uani 1 1 d .
C16 C -0.3289(5) 0.1956(3) 0.9475(8) 0.0762(17) Uani 1 1 d .
H16A H -0.3932 0.1764 0.9019 0.091 Uiso 1 1 calc R
C19 C -0.1396(5) 0.2531(2) 1.0794(8) 0.0745(16) Uani 1 1 d .
H19A H -0.0758 0.2728 1.1239 0.089 Uiso 1 1 calc R
C20 C -0.1365(5) 0.1998(2) 1.0908(8) 0.0756(17) Uani 1 1 d .
H20A H -0.0693 0.1835 1.1430 0.091 Uiso 1 1 calc R
C18 C -0.2384(5) 0.2756(2) 1.0016(8) 0.0728(17) Uani 1 1 d .
C17 C -0.3338(5) 0.2486(3) 0.9347(8) 0.0807(18) Uani 1 1 d .
H17A H -0.4003 0.2653 0.8819 0.097 Uiso 1 1 calc R
N5 N -0.2247(4) 0.08524(17) 0.8727(6) 0.0665(12) Uani 1 1 d .
C11 C -0.2188(10) 0.0354(3) 0.5503(11) 0.113(3) Uani 1 1 d .
H11A H -0.2173 0.0186 0.4390 0.136 Uiso 1 1 calc R
C10 C -0.1220(9) 0.0550(3) 0.6588(16) 0.123(3) Uani 1 1 d .
H10A H -0.0536 0.0516 0.6217 0.147 Uiso 1 1 calc R
C12 C -0.3169(7) 0.0414(3) 0.6109(12) 0.101(2) Uani 1 1 d .
H12A H -0.3833 0.0282 0.5407 0.121 Uiso 1 1 calc R
C13 C -0.3187(5) 0.0661(2) 0.7697(11) 0.089(2) Uani 1 1 d .
H13A H -0.3864 0.0699 0.8089 0.107 Uiso 1 1 calc R
C9 C -0.1274(6) 0.0793(3) 0.8204(11) 0.092(2) Uani 1 1 d .
H9A H -0.0619 0.0918 0.8955 0.111 Uiso 1 1 calc R

loop_
_atom_site_aniso_label
_atom_site_aniso_U_11
_atom_site_aniso_U_22
_atom_site_aniso_U_33
_atom_site_aniso_U_23
_atom_site_aniso_U_13
_atom_site_aniso_U_12
Ni1 0.0478(4) 0.0614(4) 0.0545(5) -0.0061(3) -0.0021(3) 0.0062(3)
S2 0.0467(7) 0.0667(8) 0.0687(9) -0.0052(7) -0.0059(6) 0.0073(6)
S1 0.0454(7) 0.0710(9) 0.0683(9) -0.0026(7) -0.0042(6) 0.0027(6)
S3 0.0523(8) 0.0674(9) 0.0701(9) -0.0063(7) -0.0009(6) 0.0101(6)
S4 0.0532(8) 0.0688(9) 0.0713(10) -0.0030(7) -0.0046(7) 0.0026(7)
N1 0.085(4) 0.085(4) 0.127(5) 0.001(4) 0.003(4) -0.021(3)
N2 0.099(4) 0.073(4) 0.114(5) 0.008(3) -0.003(4) 0.013(3)
N3 0.110(5) 0.076(4) 0.112(5) 0.005(3) -0.011(4) 0.021(3)
N4 0.113(5) 0.096(4) 0.121(5) 0.008(4) -0.005(4) -0.037(4)
C1 0.060(3) 0.072(4) 0.075(4) 0.006(3) 0.003(3) -0.005(3)
C2 0.056(3) 0.067(3) 0.051(3) -0.004(3) 0.009(2) 0.002(3)
C3 0.058(3) 0.059(3) 0.049(3) 0.003(2) 0.013(2) 0.004(2)
C4 0.064(4) 0.069(4) 0.074(4) 0.002(3) 0.007(3) 0.003(3)
C5 0.071(4) 0.070(4) 0.084(4) -0.004(3) -0.002(3) 0.006(3)
C6 0.068(3) 0.059(3) 0.052(3) 0.003(2) 0.009(3) 0.006(3)
C7 0.063(3) 0.066(3) 0.054(3) -0.007(3) 0.007(3) 0.003(3)
C8 0.076(4) 0.074(4) 0.084(5) 0.009(3) -0.003(3) -0.001(3)
F1 0.144(4) 0.069(2) 0.106(3) -0.009(2) 0.012(3) 0.014(2)
C14 0.089(4) 0.079(4) 0.069(4) 0.006(3) 0.005(3) -0.010(3)
C15 0.056(3) 0.072(4) 0.053(3) 0.004(3) 0.003(3) 0.002(3)
C16 0.050(3) 0.095(5) 0.077(4) -0.015(4) -0.003(3) -0.007(3)
C19 0.063(4) 0.076(4) 0.079(4) -0.003(3) 0.002(3) -0.012(3)
C20 0.051(3) 0.088(4) 0.080(4) -0.006(4) -0.003(3) -0.001(3)
C18 0.080(4) 0.076(4) 0.060(4) -0.006(3) 0.008(3) 0.007(3)
C17 0.062(4) 0.096(5) 0.078(4) -0.012(4) -0.001(3) 0.018(4)
N5 0.062(3) 0.062(3) 0.068(3) 0.005(2) -0.003(2) -0.007(2)
C11 0.184(10) 0.074(5) 0.084(5) -0.007(4) 0.034(6) 0.011(6)
C10 0.128(8) 0.090(6) 0.169(9) -0.016(6) 0.074(7) -0.005(5)
C12 0.113(6) 0.077(5) 0.094(6) -0.015(4) -0.025(5) 0.008(4)
C13 0.069(4) 0.076(4) 0.108(6) -0.009(4) -0.013(4) -0.003(3)
C9 0.064(4) 0.092(5) 0.120(6) -0.008(5) 0.017(4) -0.010(4)

loop_
_atom_type_symbol
_atom_type_description
_atom_type_scat_dispersion_real
_atom_type_scat_dispersion_imag
_atom_type_scat_source
C C 0.0033 0.0016 'International Tables Vol C Tables 4.2.6.8 and 6.1.1.4'
H H 0.0000 0.0000 'International Tables Vol C Tables 4.2.6.8 and 6.1.1.4'
N N 0.0061 0.0033 'International Tables Vol C Tables 4.2.6.8 and 6.1.1.4'
F F 0.0171 0.0103 'International Tables Vol C Tables 4.2.6.8 and 6.1.1.4'
S S 0.1246 0.1234 'International Tables Vol C Tables 4.2.6.8 and 6.1.1.4'
Ni Ni 0.3393 1.1124 'International Tables Vol C Tables 4.2.6.8 and 6.1.1.4'

loop_
_geom_angle_atom_site_label_1
_geom_angle_atom_site_label_2
_geom_angle_atom_site_label_3
_geom_angle
S4 Ni1 S2 86.24(6)
S4 Ni1 S1 178.50(6)
S2 Ni1 S1 92.27(6)
S4 Ni1 S3 92.46(6)
S2 Ni1 S3 177.83(7)
S1 Ni1 S3 89.04(6)
C3 S2 Ni1 103.16(18)
C2 S1 Ni1 103.61(19)
C6 S3 Ni1 103.09(18)
C7 S4 Ni1 103.87(19)
N1 C1 C2 178.0(7)
C3 C2 C1 121.7(5)
C3 C2 S1 120.2(4)
C1 C2 S1 118.1(4)
C2 C3 C4 122.6(5)
C2 C3 S2 120.7(4)
C4 C3 S2 116.6(4)
N2 C4 C3 178.1(7)
N3 C5 C6 178.0(7)
C7 C6 C5 121.8(5)
C7 C6 S3 120.4(4)
C5 C6 S3 117.7(4)
C6 C7 C8 124.1(5)
C6 C7 S4 120.1(4)
C8 C7 S4 115.8(4)
N4 C8 C7 174.5(7)
N5 C14 C15 112.7(5)
C16 C15 C20 118.2(6)
C16 C15 C14 121.1(5)
C20 C15 C14 120.6(5)
C15 C16 C17 121.4(5)
C18 C19 C20 117.8(6)
C15 C20 C19 121.3(5)
C19 C18 C17 123.3(6)
C19 C18 F1 118.3(6)
C17 C18 F1 118.4(6)
C18 C17 C16 117.9(6)
C9 N5 C13 120.3(6)
C9 N5 C14 119.5(5)
C13 N5 C14 120.2(6)
C12 C11 C10 118.0(8)
C9 C10 C11 119.3(8)
C13 C12 C11 120.7(8)
N5 C13 C12 120.7(7)
N5 C9 C10 120.9(7)

loop_
_geom_bond_atom_site_label_1
_geom_bond_atom_site_label_2
_geom_bond_distance
Ni1 S4 2.1412(15)
Ni1 S2 2.1441(14)
Ni1 S1 2.1454(14)
Ni1 S3 2.1516(14)
S2 C3 1.714(5)
S1 C2 1.706(5)
S3 C6 1.724(6)
S4 C7 1.713(6)
N1 C1 1.133(7)
N2 C4 1.147(7)
N3 C5 1.136(7)
N4 C8 1.145(8)
C1 C2 1.439(8)
C2 C3 1.359(7)
C3 C4 1.433(8)
C5 C6 1.445(8)
C6 C7 1.368(7)
C7 C8 1.428(8)
F1 C18 1.365(6)
C14 N5 1.478(7)
C14 C15 1.518(8)
C15 C16 1.375(8)
C15 C20 1.378(7)
C16 C17 1.379(9)
C19 C18 1.352(8)
C19 C20 1.385(8)
C18 C17 1.358(8)
N5 C9 1.324(8)
N5 C13 1.331(7)
C11 C12 1.363(11)
C11 C10 1.377(12)
C10 C9 1.356(11)
C12 C13 1.333(9)
